data_7710534
loop_
_publ_author_name
'Dankert, Fabian'
'Fischer, Malte'
'Hering-Junghans, Christian'

_publ_section_title
;
 Modulating the reactivity of phosphanylidenephosphoranes towards water
 with Lewis acids
;
_journal_name_full 'Dalton Transactions'
_journal_paper_doi 10.1039/D2DT01575G
_journal_year 2022
_chemical_formula_moiety 'C21 H38 Cl2.136 Ga I0.864 P2'
_chemical_formula_sum 'C21 H38 Cl2.13 Ga I0.87 P2'
_chemical_formula_weight 607.63
_chemical_properties_physical Air-sensitive,Moisture-sensitive,Hygroscopic,Heat-sensitive,Oxygen-sensitive
_space_group_crystal_system monoclinic
_space_group_IT_number 14
_space_group_name_Hall '-P 2yn'
_space_group_name_H-M_alt 'P 1 21/n 1'
_atom_sites_solution_hydrogens geom
_audit_creation_date 2022-03-07
_audit_creation_method
;
Olex2 1.3
(compiled 2020.11.12 svn.r5f609507 for OlexSys, GUI svn.r6226)
;
_audit_update_record
;
2022-04-13 deposited with the CCDC.	2022-06-23 downloaded from the CCDC.
;
_cell_angle_alpha 90
_cell_angle_beta 92.781(6)
_cell_angle_gamma 90
_cell_formula_units_Z 4
_cell_length_a 8.9087(6)
_cell_length_b 29.337(2)
_cell_length_c 10.4157(8)
_cell_measurement_reflns_used 13910
_cell_measurement_temperature 150
_cell_measurement_theta_max 27.18
_cell_measurement_theta_min 1.38
_cell_volume 2719.0(3)
_computing_cell_refinement
;
X-Area Recipe 1.37.0.0 (STOE, 2021)
;
_computing_data_collection
;
X-Area WinXpose 2.0.22.0 (STOE, 2016)
;
_computing_data_reduction
;
X-Area Integrate 2.5.1.0 (STOE, 2021)
X-Area LANA 2.6.2.0 (STOE, 2021)
;
_computing_molecular_graphics 'Olex2 1.3 (Dolomanov et al., 2009)'
_computing_publication_material
;
STOE & Cie GmbH, X-Area, software package for collecting single-crystal or
multi-domain crystal data on STOE area-detector diffractometers, for image 
processing, for the correction and scaling of reflection intensities and 
for outlier rejection, version 2.0, Darmstadt 2021
;
_computing_structure_refinement 'SHELXL 2018/3 (Sheldrick, 2015)'
_computing_structure_solution 'SHELXT 2014/4 (Sheldrick, 2014)'
_diffrn_ambient_temperature 150
_diffrn_detector 'image plate (34 cm diameter)'
_diffrn_detector_area_resol_mean 6.67
_diffrn_detector_type 'STOE Imaging Plate'
_diffrn_measured_fraction_theta_full 0.998
_diffrn_measured_fraction_theta_max 0.998
_diffrn_measurement_details
;
 262 frames, detector distance = 110 mm
;
_diffrn_measurement_device '2-circle diffractometer'
_diffrn_measurement_device_type 'STOE IPDS II'
_diffrn_measurement_method 'rotation method, \w scans'
_diffrn_radiation_collimation '0.5 mm diameter, monocapillary'
_diffrn_radiation_monochromator 'plane graphite'
_diffrn_radiation_polarisn_norm 0
_diffrn_radiation_probe x-ray
_diffrn_radiation_type 'Mo K\a'
_diffrn_radiation_wavelength 0.71073
_diffrn_reflns_av_R_equivalents 0.0240
_diffrn_reflns_av_unetI/netI 0.0252
_diffrn_reflns_Laue_measured_fraction_full 0.998
_diffrn_reflns_Laue_measured_fraction_max 0.998
_diffrn_reflns_limit_h_max 10
_diffrn_reflns_limit_h_min -10
_diffrn_reflns_limit_k_max 35
_diffrn_reflns_limit_k_min -35
_diffrn_reflns_limit_l_max 12
_diffrn_reflns_limit_l_min -12
_diffrn_reflns_number 22538
_diffrn_reflns_point_group_measured_fraction_full 0.998
_diffrn_reflns_point_group_measured_fraction_max 0.998
_diffrn_reflns_theta_full 25.242
_diffrn_reflns_theta_max 25.498
_diffrn_reflns_theta_min 2.077
_diffrn_source 'sealed X-ray tube, 12 x 0.4 mm long-fine focus'
_diffrn_source_current 30
_diffrn_source_power 1.500
_diffrn_source_voltage 50
_exptl_absorpt_coefficient_mu 2.327
_exptl_absorpt_correction_T_max 0.7083
_exptl_absorpt_correction_T_min 0.3270
_exptl_absorpt_correction_type multi-scan
_exptl_absorpt_process_details
;
STOE LANA, absorption correction by scaling of reflection intensities.
J. Koziskova, F. Hahn, J. Richter, J. Kozisek, "Comparison of different
absorption corrections on the model structure of tetrakis(\m~2~-acetato)-
diaqua-di-copper(II)", Acta Chimica Slovaca, vol. 9, no. 2, 2016, pp. 136 - 140.
Afterwards a spherical absorption correction was performed within STOE LANA.
;
_exptl_crystal_colour colourless
_exptl_crystal_colour_primary colourless
_exptl_crystal_density_diffrn 1.484
_exptl_crystal_density_method 'not measured'
_exptl_crystal_description plate
_exptl_crystal_F_000 1229
_exptl_crystal_size_max 0.37
_exptl_crystal_size_mid 0.12
_exptl_crystal_size_min 0.1
_exptl_crystal_size_rad 0.078
_refine_diff_density_max 1.236
_refine_diff_density_min -0.561
_refine_diff_density_rms 0.102
_refine_ls_extinction_method none
_refine_ls_goodness_of_fit_ref 1.103
_refine_ls_hydrogen_treatment constr
_refine_ls_matrix_type full
_refine_ls_number_parameters 272
_refine_ls_number_reflns 5049
_refine_ls_number_restraints 25
_refine_ls_restrained_S_all 1.110
_refine_ls_R_factor_all 0.0600
_refine_ls_R_factor_gt 0.0472
_refine_ls_shift/su_max 0.001
_refine_ls_shift/su_mean 0.000
_refine_ls_structure_factor_coef Fsqd
_refine_ls_weighting_details 'w=1/[\s^2^(Fo^2^)+(0.0600P)^2^+5.2746P] where P=(Fo^2^+2Fc^2^)/3'
_refine_ls_weighting_scheme calc
_refine_ls_wR_factor_gt 0.1211
_refine_ls_wR_factor_ref 0.1245
_reflns_d_resolution_high 0.756
_reflns_d_resolution_low 9.805
_reflns_Friedel_coverage 0.000
_reflns_limit_h_max 11
_reflns_limit_h_min -11
_reflns_limit_k_max 38
_reflns_limit_k_min -38
_reflns_limit_l_max 13
_reflns_limit_l_min -13
_reflns_number_gt 4045
_reflns_number_total 5049
_reflns_threshold_expression I>4u(I)
_cod_data_source_file d2dt01575g2.cif
_cod_data_source_block ks1569_8MesStar
_cod_original_cell_volume 2718.9(3)
_cod_database_code 7710534
_shelx_shelxl_version_number 2018/3
_shelx_space_group_comment
;
The symmetry employed for this shelxl refinement is uniquely defined
by the following loop, which should always be used as a source of
symmetry information in preference to the above space-group names.
They are only intended as comments.
;
_shelx_estimated_absorpt_t_max 0.801
_shelx_estimated_absorpt_t_min 0.480
_olex2_refinement_description
;
1. Fixed Uiso
 At 1.2 times of:
  All C(H) groups
 At 1.5 times of:
  All C(H,H,H) groups
2. Restrained distances
 C16A-C17A
 2.4 with sigma of 0.01
 C17A-C18A
 2.4 with sigma of 0.01
 C15-C16 \\sim C15-C16A
 with sigma of 0.02
 C15-C18 \\sim C15-C16A
 with sigma of 0.02
 C15-C17 \\sim C15-C18A
 with sigma of 0.02
 C17A-C15 \\sim C16A-C15 \\sim C18A-C15 \\sim C17-C15 \\sim C18-C15 \\sim
C16-C15
 with sigma of 0.01
 I1-Ga1 \\sim I2-Ga1
 with sigma of 0.01
 Ga1-Cl2 \\sim Ga1-Cl1 \\sim Ga1-Cl3
 with sigma of 0.01
3. Uiso/Uaniso restraints and constraints
Uanis(I1) = Uanis(Cl3)
Uanis(C18) = Uanis(C18A)
Uanis(C17) = Uanis(C16A)
Uanis(C16) = Uanis(C17A)
Uanis(C17) = Uanis(C17A)
Uanis(Cl1) = Uanis(I3)
Uanis(Cl2) = Uanis(I2)
4. Others
 Sof(C18A)=Sof(H18D)=Sof(H18E)=Sof(H18F)=Sof(C16A)=Sof(H16D)=Sof(H16E)=
 Sof(H16F)=Sof(C17A)=Sof(H17D)=Sof(H17E)=Sof(H17F)=1-FVAR(1)
 Sof(C16)=Sof(H16A)=Sof(H16B)=Sof(H16C)=Sof(C18)=Sof(H18A)=Sof(H18B)=Sof(H18C)=
 Sof(C17)=Sof(H17A)=Sof(H17B)=Sof(H17C)=FVAR(1)
 Sof(I1)=1-FVAR(2)
 Sof(Cl3)=FVAR(2)
 Sof(I2)=1-FVAR(3)
 Sof(Cl2)=FVAR(3)
 Sof(I3)=1-FVAR(4)
 Sof(Cl1)=FVAR(4)
5.a Me refined with riding coordinates:
 C18A(H18D,H18E,H18F), C16A(H16D,H16E,H16F), C17A(H17D,H17E,H17F)
5.b Aromatic/amide H refined with riding coordinates:
 C3(H3), C5(H5)
5.c Idealised Me refined as rotating group:
 C10(H10A,H10B,H10C), C12(H12A,H12B,H12C), C8(H8A,H8B,H8C), C9(H9A,H9B,H9C),
 C19(H19A,H19B,H19C), C21(H21A,H21B,H21C), C13(H13A,H13B,H13C), C14(H14A,H14B,
 H14C), C20(H20A,H20B,H20C), C16(H16A,H16B,H16C), C18(H18A,H18B,H18C), C17(H17A,
 H17B,H17C)
;
_olex2_submission_special_instructions 'No special instructions were received'
_stoe_detector_distance '110.0 mm'
_stoe_detector_pixelsize_x '0.150 mm'
_stoe_detector_pixelsize_y '0.150 mm'
_stoe_detector_size_x '34.0 cm'
_stoe_detector_size_y '34.0 cm'
_stoe_evaluation_integration_a 12.0
_stoe_evaluation_integration_b 0.0
_stoe_evaluation_integration_ems 0.012
_stoe_evaluation_lana_bis_l_even_max -
_stoe_evaluation_lana_bis_l_odd_max -
_stoe_evaluation_lana_bos_l_even_max 4
_stoe_evaluation_lana_bos_l_odd_max 1
_stoe_evaluation_lana_completeness 98.7
_stoe_evaluation_lana_dxs_max_order -
_stoe_evaluation_lana_dys_max_order -
_stoe_evaluation_lana_fs_max_order 3
_stoe_evaluation_lana_max_2theta_available 56.1
_stoe_evaluation_lana_max_2theta_desired 56.1
_stoe_evaluation_lana_mean_redundancy 3.0
_stoe_evaluation_lana_number_refls_after_or 92211
_stoe_evaluation_lana_number_refls_outliers 9446
_stoe_evaluation_lana_number_refls_total 101657
_stoe_evaluation_lana_number_refls_unique 30677
_stoe_evaluation_lana_number_refls_written 92211
_stoe_evaluation_lana_or_c1 0.035
_stoe_evaluation_lana_or_c2 0
_stoe_evaluation_lana_or_c3 0
_stoe_evaluation_lana_or_c4 0.7
_stoe_evaluation_lana_point_group -1
_stoe_evaluation_lana_table
;
#----------------------------------------------------------------------------
2Theta           5.6   11.6   17.6   23.6   29.6   35.6   41.6   47.6   53.6
#----------------------------------------------------------------------------
<Resolution>    6.14   3.37   2.28   1.72   1.38   1.16   1.00   0.88   0.79
N(total)         447   1723   3924   6750  10274  14155  18717  22823  22844
<Redundancy>     2.7    2.8    2.9    2.9    3.0    3.0    3.0    3.1    3.0
Complet. [%%]   100.0  100.0  100.0  100.0  100.0  100.0  100.0  100.0   94.7
<I/sigma>      102.7   58.3   22.3   16.4    6.3    3.4    1.7    0.7    0.2
R(int)         0.015  0.019  0.025  0.029  0.062  0.105  0.187  0.378  0.614
#----------------------------------------------------------------------------
;
_stoe_measurement_identifier ks1572
_stoe_measurement_max_exposure_per_frame '1200.0 s'
_stoe_measurement_mean_exposure_per_frame '1200.0 s'
_stoe_measurement_min_exposure_per_frame '1200.0 s'
_stoe_measurement_total_exposure_time '109.7 h'
_stoe_measurement_total_frame_number 329
_stoe_measurement_total_run_number 2
_stoe_measurement_tube_power '1.5 kW'

loop_
_space_group_symop_operation_xyz
'x, y, z'
'-x+1/2, y+1/2, -z+1/2'
'-x, -y, -z'
'x-1/2, -y-1/2, z-1/2'

loop_
_atom_site_label
_atom_site_type_symbol
_atom_site_fract_x
_atom_site_fract_y
_atom_site_fract_z
_atom_site_U_iso_or_equiv
_atom_site_adp_type
_atom_site_occupancy
_atom_site_site_symmetry_order
_atom_site_calc_flag
_atom_site_refinement_flags_posn
_atom_site_refinement_flags_adp
_atom_site_refinement_flags_occupancy
_atom_site_disorder_assembly
_atom_site_disorder_group
Ga1 Ga 0.38700(5) 0.32477(2) 0.20963(5) 0.03435(18) Uani 1 1 d D . . . .
Cl2 Cl 0.5265(9) 0.2949(3) 0.0595(8) 0.0450(8) Uani 0.850(2) 1 d D . P A 5
P1 P 0.57439(12) 0.36357(4) 0.33305(11) 0.0265(3) Uani 1 1 d . . . . .
Cl1 Cl 0.2582(3) 0.26697(10) 0.2773(3) 0.0468(6) Uani 0.946(2) 1 d D . P A 7
P2 P 0.73290(13) 0.30976(4) 0.38953(13) 0.0338(3) Uani 1 1 d . . . . .
C1 C 0.5645(4) 0.39506(14) 0.4879(4) 0.0228(8) Uani 1 1 d . . . . .
C2 C 0.6688(4) 0.43137(14) 0.4960(4) 0.0230(8) Uani 1 1 d . . . . .
C7 C 0.7166(5) 0.46167(14) 0.3815(4) 0.0256(9) Uani 1 1 d . . . . .
C6 C 0.4943(4) 0.38079(14) 0.6000(4) 0.0252(9) Uani 1 1 d . . . . .
C3 C 0.7291(5) 0.44304(15) 0.6185(4) 0.0271(9) Uani 1 1 d . . . . .
H3 H 0.802579 0.465552 0.625268 0.033 Uiso 1 1 calc R U . . .
C11 C 0.3492(5) 0.35151(15) 0.6016(4) 0.0307(10) Uani 1 1 d . . . . .
C4 C 0.6841(5) 0.42254(16) 0.7291(4) 0.0319(10) Uani 1 1 d . . . . .
C10 C 0.8493(5) 0.44178(16) 0.3122(4) 0.0333(10) Uani 1 1 d . . . . .
H10A H 0.931136 0.435985 0.373476 0.050 Uiso 1 1 calc R U . . .
H10B H 0.880837 0.463100 0.249019 0.050 Uiso 1 1 calc R U . . .
H10C H 0.819287 0.413780 0.270796 0.050 Uiso 1 1 calc R U . . .
C5 C 0.5589(5) 0.39472(15) 0.7177(4) 0.0309(10) Uani 1 1 d . . . . .
H5 H 0.515887 0.384840 0.792421 0.037 Uiso 1 1 calc R U . . .
C12 C 0.2344(5) 0.36728(16) 0.4950(5) 0.0332(10) Uani 1 1 d . . . . .
H12A H 0.195692 0.396681 0.516616 0.050 Uiso 1 1 calc R U . . .
H12B H 0.153358 0.345752 0.487130 0.050 Uiso 1 1 calc R U . . .
H12C H 0.282910 0.369212 0.414804 0.050 Uiso 1 1 calc R U . . .
C8 C 0.7669(6) 0.50910(16) 0.4306(5) 0.0403(12) Uani 1 1 d . . . . .
H8A H 0.689935 0.522015 0.480832 0.060 Uiso 1 1 calc R U . . .
H8B H 0.783785 0.528603 0.358708 0.060 Uiso 1 1 calc R U . . .
H8C H 0.858159 0.506239 0.482826 0.060 Uiso 1 1 calc R U . . .
C9 C 0.5826(5) 0.47073(16) 0.2877(4) 0.0348(10) Uani 1 1 d . . . . .
H9A H 0.555381 0.443070 0.243153 0.052 Uiso 1 1 calc R U . . .
H9B H 0.609377 0.493499 0.226651 0.052 Uiso 1 1 calc R U . . .
H9C H 0.499068 0.481310 0.334297 0.052 Uiso 1 1 calc R U . . .
C19 C 0.6682(6) 0.25154(16) 0.3973(6) 0.0450(13) Uani 1 1 d . . . . .
H19A H 0.611856 0.244058 0.319216 0.067 Uiso 1 1 calc R U . . .
H19B H 0.605290 0.248116 0.468914 0.067 Uiso 1 1 calc R U . . .
H19C H 0.753074 0.231489 0.407813 0.067 Uiso 1 1 calc R U . . .
C21 C 0.8242(6) 0.32303(17) 0.5424(5) 0.0423(12) Uani 1 1 d . . . . .
H21A H 0.908446 0.303027 0.557853 0.063 Uiso 1 1 calc R U . . .
H21B H 0.754502 0.319117 0.608940 0.063 Uiso 1 1 calc R U . . .
H21C H 0.858570 0.354046 0.542052 0.063 Uiso 1 1 calc R U . . .
C13 C 0.3879(6) 0.30110(16) 0.5878(5) 0.0413(12) Uani 1 1 d . . . . .
H13A H 0.423984 0.295679 0.503786 0.062 Uiso 1 1 calc R U . . .
H13B H 0.299727 0.283026 0.599201 0.062 Uiso 1 1 calc R U . . .
H13C H 0.464398 0.292896 0.651751 0.062 Uiso 1 1 calc R U . . .
C15 C 0.7640(5) 0.43118(17) 0.8600(4) 0.0423(12) Uani 1 1 d D . . . .
C14 C 0.2701(6) 0.35736(19) 0.7288(5) 0.0427(12) Uani 1 1 d . . . . .
H14A H 0.328976 0.343116 0.797216 0.064 Uiso 1 1 calc R U . . .
H14B H 0.172606 0.343369 0.721393 0.064 Uiso 1 1 calc R U . . .
H14C H 0.259256 0.389232 0.747051 0.064 Uiso 1 1 calc R U . . .
C20 C 0.8748(6) 0.3099(2) 0.2735(6) 0.0516(14) Uani 1 1 d . . . . .
H20A H 0.923325 0.339096 0.273669 0.077 Uiso 1 1 calc R U . . .
H20B H 0.829405 0.303938 0.189713 0.077 Uiso 1 1 calc R U . . .
H20C H 0.947703 0.286666 0.294987 0.077 Uiso 1 1 calc R U . . .
C16 C 0.9037(10) 0.4597(4) 0.8528(8) 0.077(2) Uani 0.734(7) 1 d D . P B 1
H16A H 0.957082 0.459824 0.935103 0.116 Uiso 0.734(7) 1 calc R U P B 1
H16B H 0.876459 0.490304 0.829096 0.116 Uiso 0.734(7) 1 calc R U P B 1
H16C H 0.966770 0.447069 0.789579 0.116 Uiso 0.734(7) 1 calc R U P B 1
C18 C 0.8170(12) 0.3849(3) 0.9140(9) 0.079(3) Uani 0.734(7) 1 d D . P B 1
H18A H 0.887756 0.371698 0.858113 0.118 Uiso 0.734(7) 1 calc R U P B 1
H18B H 0.732205 0.364918 0.919697 0.118 Uiso 0.734(7) 1 calc R U P B 1
H18C H 0.864170 0.389098 0.998009 0.118 Uiso 0.734(7) 1 calc R U P B 1
C17 C 0.6549(9) 0.4499(4) 0.9520(7) 0.077(2) Uani 0.734(7) 1 d D . P B 1
H17A H 0.579973 0.427359 0.967842 0.116 Uiso 0.734(7) 1 calc R U P B 1
H17B H 0.607274 0.476633 0.915596 0.116 Uiso 0.734(7) 1 calc R U P B 1
H17C H 0.707636 0.457800 1.031513 0.116 Uiso 0.734(7) 1 calc R U P B 1
I1 I 0.21565(16) 0.38439(5) 0.10877(16) 0.0532(3) Uani 0.660(3) 1 d D . P A 4
Cl3 Cl 0.2363(15) 0.3761(5) 0.1165(14) 0.0532(3) Uani 0.340(3) 1 d D . P A 3
C18A C 0.724(2) 0.4019(10) 0.9719(19) 0.079(3) Uani 0.266(7) 1 d D . P B 2
H18D H 0.617741 0.403937 0.983372 0.118 Uiso 0.266(7) 1 calc R U P B 2
H18E H 0.750259 0.370800 0.955319 0.118 Uiso 0.266(7) 1 calc R U P B 2
H18F H 0.777779 0.412279 1.048396 0.118 Uiso 0.266(7) 1 calc R U P B 2
C16A C 0.745(3) 0.4811(4) 0.896(2) 0.077(2) Uani 0.266(7) 1 d D . P B 2
H16D H 0.770101 0.500039 0.825040 0.116 Uiso 0.266(7) 1 calc R U P B 2
H16E H 0.642164 0.486547 0.915977 0.116 Uiso 0.266(7) 1 calc R U P B 2
H16F H 0.809608 0.488181 0.969504 0.116 Uiso 0.266(7) 1 calc R U P B 2
C17A C 0.9322(11) 0.4260(8) 0.849(2) 0.077(2) Uani 0.266(7) 1 d D . P B 2
H17D H 0.963955 0.444140 0.778211 0.116 Uiso 0.266(7) 1 calc R U P B 2
H17E H 0.983275 0.436070 0.926879 0.116 Uiso 0.266(7) 1 calc R U P B 2
H17F H 0.955754 0.394591 0.833801 0.116 Uiso 0.266(7) 1 calc R U P B 2
I2 I 0.5515(15) 0.2942(6) 0.0368(12) 0.0450(8) Uani 0.150(2) 1 d D . P A 6
I3 I 0.249(2) 0.2546(5) 0.2914(19) 0.0468(6) Uani 0.054(2) 1 d . . P A 8

loop_
_atom_site_aniso_label
_atom_site_aniso_U_11
_atom_site_aniso_U_22
_atom_site_aniso_U_33
_atom_site_aniso_U_23
_atom_site_aniso_U_13
_atom_site_aniso_U_12
Ga1 0.0257(3) 0.0397(3) 0.0376(3) -0.0094(2) 0.0007(2) -0.0026(2)
Cl2 0.037(3) 0.0487(7) 0.050(3) -0.0214(17) 0.0078(12) -0.0061(17)
P1 0.0226(5) 0.0260(6) 0.0308(6) -0.0049(5) 0.0012(4) 0.0010(4)
Cl1 0.0332(8) 0.0457(15) 0.0617(12) -0.0143(12) 0.0061(7) -0.0131(11)
P2 0.0232(6) 0.0268(6) 0.0514(7) -0.0079(5) 0.0006(5) 0.0043(5)
C1 0.0208(19) 0.022(2) 0.025(2) -0.0020(16) 0.0000(16) 0.0017(16)
C2 0.022(2) 0.022(2) 0.025(2) 0.0000(16) 0.0042(16) 0.0050(16)
C7 0.029(2) 0.026(2) 0.022(2) 0.0004(17) 0.0045(17) -0.0037(18)
C6 0.022(2) 0.024(2) 0.030(2) 0.0042(17) 0.0054(17) 0.0002(17)
C3 0.028(2) 0.028(2) 0.026(2) -0.0022(17) 0.0035(17) -0.0021(18)
C11 0.027(2) 0.030(2) 0.035(2) 0.0062(19) 0.0075(18) -0.0048(18)
C4 0.031(2) 0.037(3) 0.028(2) 0.0011(19) 0.0057(18) -0.001(2)
C10 0.033(2) 0.037(3) 0.032(2) -0.002(2) 0.0121(19) -0.006(2)
C5 0.032(2) 0.036(3) 0.025(2) 0.0059(18) 0.0057(18) 0.000(2)
C12 0.028(2) 0.030(2) 0.042(3) -0.003(2) 0.004(2) -0.0032(19)
C8 0.060(3) 0.027(2) 0.036(2) 0.002(2) 0.017(2) -0.008(2)
C9 0.036(2) 0.035(3) 0.034(2) 0.011(2) 0.004(2) 0.003(2)
C19 0.035(3) 0.029(3) 0.072(4) -0.006(2) 0.000(2) 0.006(2)
C21 0.033(3) 0.035(3) 0.058(3) 0.001(2) -0.011(2) 0.006(2)
C13 0.037(3) 0.030(3) 0.057(3) 0.009(2) 0.006(2) -0.003(2)
C15 0.042(3) 0.058(3) 0.026(2) 0.002(2) -0.002(2) -0.006(2)
C14 0.040(3) 0.049(3) 0.040(3) 0.009(2) 0.015(2) -0.008(2)
C20 0.032(3) 0.049(3) 0.075(4) -0.017(3) 0.014(3) 0.009(2)
C16 0.071(4) 0.127(7) 0.032(3) -0.016(4) -0.011(3) -0.015(4)
C18 0.076(7) 0.094(8) 0.062(6) 0.019(5) -0.037(5) -0.017(6)
C17 0.071(4) 0.127(7) 0.032(3) -0.016(4) -0.011(3) -0.015(4)
I1 0.0373(6) 0.0750(8) 0.0464(4) 0.0045(4) -0.0076(3) 0.0139(3)
Cl3 0.0373(6) 0.0750(8) 0.0464(4) 0.0045(4) -0.0076(3) 0.0139(3)
C18A 0.076(7) 0.094(8) 0.062(6) 0.019(5) -0.037(5) -0.017(6)
C16A 0.071(4) 0.127(7) 0.032(3) -0.016(4) -0.011(3) -0.015(4)
C17A 0.071(4) 0.127(7) 0.032(3) -0.016(4) -0.011(3) -0.015(4)
I2 0.037(3) 0.0487(7) 0.050(3) -0.0214(17) 0.0078(12) -0.0061(17)
I3 0.0332(8) 0.0457(15) 0.0617(12) -0.0143(12) 0.0061(7) -0.0131(11)

loop_
_atom_type_symbol
_atom_type_description
_atom_type_scat_dispersion_real
_atom_type_scat_dispersion_imag
_atom_type_scat_source
C C 0.0033 0.0016 'International Tables Vol C Tables 4.2.6.8 and 6.1.1.4'
H H 0.0000 0.0000 'International Tables Vol C Tables 4.2.6.8 and 6.1.1.4'
Cl Cl 0.1484 0.1585 'International Tables Vol C Tables 4.2.6.8 and 6.1.1.4'
Ga Ga 0.2307 1.6083 'International Tables Vol C Tables 4.2.6.8 and 6.1.1.4'
I I -0.4742 1.8119 'International Tables Vol C Tables 4.2.6.8 and 6.1.1.4'
P P 0.1023 0.0942 'International Tables Vol C Tables 4.2.6.8 and 6.1.1.4'

loop_
_geom_angle_atom_site_label_1
_geom_angle_atom_site_label_2
_geom_angle_atom_site_label_3
_geom_angle
_geom_angle_site_symmetry_1
_geom_angle_site_symmetry_3
_geom_angle_publ_flag
Cl2 Ga1 P1 99.7(2) . . ?
P1 Ga1 I1 106.97(6) . . ?
P1 Ga1 I2 98.0(4) . . ?
P1 Ga1 I3 123.1(4) . . ?
Cl1 Ga1 P1 124.73(10) . . ?
Cl3 Ga1 P1 108.1(4) . . ?
P2 P1 Ga1 103.32(6) . . ?
C1 P1 Ga1 130.59(13) . . ?
C1 P1 P2 100.52(13) . . ?
C19 P2 P1 119.54(17) . . ?
C21 P2 P1 110.00(17) . . ?
C21 P2 C19 107.3(3) . . ?
C20 P2 P1 106.6(2) . . ?
C20 P2 C19 105.6(3) . . ?
C20 P2 C21 107.1(3) . . ?
C2 C1 P1 111.5(3) . . ?
C2 C1 C6 119.3(4) . . ?
C6 C1 P1 127.5(3) . . ?
C1 C2 C7 125.9(4) . . ?
C3 C2 C1 117.4(4) . . ?
C3 C2 C7 116.7(4) . . ?
C10 C7 C2 112.8(4) . . ?
C10 C7 C8 106.4(4) . . ?
C8 C7 C2 110.2(3) . . ?
C9 C7 C2 110.7(3) . . ?
C9 C7 C10 111.2(3) . . ?
C9 C7 C8 105.1(4) . . ?
C1 C6 C11 125.0(4) . . ?
C5 C6 C1 117.4(4) . . ?
C5 C6 C11 117.5(4) . . ?
C2 C3 H3 118.7 . . ?
C4 C3 C2 122.7(4) . . ?
C4 C3 H3 118.7 . . ?
C12 C11 C6 110.4(3) . . ?
C13 C11 C6 110.1(4) . . ?
C13 C11 C12 111.5(4) . . ?
C13 C11 C14 107.7(4) . . ?
C14 C11 C6 111.3(4) . . ?
C14 C11 C12 105.7(4) . . ?
C3 C4 C5 117.0(4) . . ?
C3 C4 C15 122.1(4) . . ?
C5 C4 C15 120.9(4) . . ?
C7 C10 H10A 109.5 . . ?
C7 C10 H10B 109.5 . . ?
C7 C10 H10C 109.5 . . ?
H10A C10 H10B 109.5 . . ?
H10A C10 H10C 109.5 . . ?
H10B C10 H10C 109.5 . . ?
C6 C5 H5 118.4 . . ?
C4 C5 C6 123.1(4) . . ?
C4 C5 H5 118.4 . . ?
C11 C12 H12A 109.5 . . ?
C11 C12 H12B 109.5 . . ?
C11 C12 H12C 109.5 . . ?
H12A C12 H12B 109.5 . . ?
H12A C12 H12C 109.5 . . ?
H12B C12 H12C 109.5 . . ?
C7 C8 H8A 109.5 . . ?
C7 C8 H8B 109.5 . . ?
C7 C8 H8C 109.5 . . ?
H8A C8 H8B 109.5 . . ?
H8A C8 H8C 109.5 . . ?
H8B C8 H8C 109.5 . . ?
C7 C9 H9A 109.5 . . ?
C7 C9 H9B 109.5 . . ?
C7 C9 H9C 109.5 . . ?
H9A C9 H9B 109.5 . . ?
H9A C9 H9C 109.5 . . ?
H9B C9 H9C 109.5 . . ?
P2 C19 H19A 109.5 . . ?
P2 C19 H19B 109.5 . . ?
P2 C19 H19C 109.5 . . ?
H19A C19 H19B 109.5 . . ?
H19A C19 H19C 109.5 . . ?
H19B C19 H19C 109.5 . . ?
P2 C21 H21A 109.5 . . ?
P2 C21 H21B 109.5 . . ?
P2 C21 H21C 109.5 . . ?
H21A C21 H21B 109.5 . . ?
H21A C21 H21C 109.5 . . ?
H21B C21 H21C 109.5 . . ?
C11 C13 H13A 109.5 . . ?
C11 C13 H13B 109.5 . . ?
C11 C13 H13C 109.5 . . ?
H13A C13 H13B 109.5 . . ?
H13A C13 H13C 109.5 . . ?
H13B C13 H13C 109.5 . . ?
C4 C15 C18 107.6(5) . . ?
C16 C15 C4 113.5(4) . . ?
C16 C15 C18 105.6(7) . . ?
C17 C15 C4 110.0(4) . . ?
C17 C15 C16 113.0(6) . . ?
C17 C15 C18 106.7(7) . . ?
C18A C15 C4 118.6(11) . . ?
C18A C15 C16A 108.9(16) . . ?
C18A C15 C17A 106.0(8) . . ?
C16A C15 C4 109.0(9) . . ?
C17A C15 C4 109.5(9) . . ?
C17A C15 C16A 103.8(8) . . ?
C11 C14 H14A 109.5 . . ?
C11 C14 H14B 109.5 . . ?
C11 C14 H14C 109.5 . . ?
H14A C14 H14B 109.5 . . ?
H14A C14 H14C 109.5 . . ?
H14B C14 H14C 109.5 . . ?
P2 C20 H20A 109.5 . . ?
P2 C20 H20B 109.5 . . ?
P2 C20 H20C 109.5 . . ?
H20A C20 H20B 109.5 . . ?
H20A C20 H20C 109.5 . . ?
H20B C20 H20C 109.5 . . ?
C15 C16 H16A 109.5 . . ?
C15 C16 H16B 109.5 . . ?
C15 C16 H16C 109.5 . . ?
H16A C16 H16B 109.5 . . ?
H16A C16 H16C 109.5 . . ?
H16B C16 H16C 109.5 . . ?
C15 C18 H18A 109.5 . . ?
C15 C18 H18B 109.5 . . ?
C15 C18 H18C 109.5 . . ?
H18A C18 H18B 109.5 . . ?
H18A C18 H18C 109.5 . . ?
H18B C18 H18C 109.5 . . ?
C15 C17 H17A 109.5 . . ?
C15 C17 H17B 109.5 . . ?
C15 C17 H17C 109.5 . . ?
H17A C17 H17B 109.5 . . ?
H17A C17 H17C 109.5 . . ?
H17B C17 H17C 109.5 . . ?
C15 C18A H18D 109.5 . . ?
C15 C18A H18E 109.5 . . ?
C15 C18A H18F 109.5 . . ?
H18D C18A H18E 109.5 . . ?
H18D C18A H18F 109.5 . . ?
H18E C18A H18F 109.5 . . ?
C15 C16A H16D 109.5 . . ?
C15 C16A H16E 109.5 . . ?
C15 C16A H16F 109.5 . . ?
H16D C16A H16E 109.5 . . ?
H16D C16A H16F 109.5 . . ?
H16E C16A H16F 109.5 . . ?
C15 C17A H17D 109.5 . . ?
C15 C17A H17E 109.5 . . ?
C15 C17A H17F 109.5 . . ?
H17D C17A H17E 109.5 . . ?
H17D C17A H17F 109.5 . . ?
H17E C17A H17F 109.5 . . ?

loop_
_geom_bond_atom_site_label_1
_geom_bond_atom_site_label_2
_geom_bond_distance
_geom_bond_site_symmetry_2
_geom_bond_publ_flag
Ga1 Cl2 2.223(4) . ?
Ga1 P1 2.3509(12) . ?
Ga1 Cl1 2.184(3) . ?
Ga1 I1 2.5175(9) . ?
Ga1 Cl3 2.210(7) . ?
Ga1 I2 2.539(7) . ?
Ga1 I3 2.565(13) . ?
P1 P2 2.1798(16) . ?
P1 C1 1.865(4) . ?
P2 C19 1.806(5) . ?
P2 C21 1.795(5) . ?
P2 C20 1.790(5) . ?
C1 C2 1.414(6) . ?
C1 C6 1.414(6) . ?
C2 C7 1.563(6) . ?
C2 C3 1.403(6) . ?
C7 C10 1.530(6) . ?
C7 C8 1.541(6) . ?
C7 C9 1.529(6) . ?
C6 C11 1.553(6) . ?
C6 C5 1.390(6) . ?
C3 H3 0.9300 . ?
C3 C4 1.376(6) . ?
C11 C12 1.544(6) . ?
C11 C13 1.527(7) . ?
C11 C14 1.540(6) . ?
C4 C5 1.382(6) . ?
C4 C15 1.528(6) . ?
C10 H10A 0.9600 . ?
C10 H10B 0.9600 . ?
C10 H10C 0.9600 . ?
C5 H5 0.9300 . ?
C12 H12A 0.9600 . ?
C12 H12B 0.9600 . ?
C12 H12C 0.9600 . ?
C8 H8A 0.9600 . ?
C8 H8B 0.9600 . ?
C8 H8C 0.9600 . ?
C9 H9A 0.9600 . ?
C9 H9B 0.9600 . ?
C9 H9C 0.9600 . ?
C19 H19A 0.9600 . ?
C19 H19B 0.9600 . ?
C19 H19C 0.9600 . ?
C21 H21A 0.9600 . ?
C21 H21B 0.9600 . ?
C21 H21C 0.9600 . ?
C13 H13A 0.9600 . ?
C13 H13B 0.9600 . ?
C13 H13C 0.9600 . ?
C15 C16 1.504(7) . ?
C15 C18 1.536(7) . ?
C15 C17 1.503(7) . ?
C15 C18A 1.505(8) . ?
C15 C16A 1.523(8) . ?
C15 C17A 1.516(8) . ?
C14 H14A 0.9600 . ?
C14 H14B 0.9600 . ?
C14 H14C 0.9600 . ?
C20 H20A 0.9600 . ?
C20 H20B 0.9600 . ?
C20 H20C 0.9600 . ?
C16 H16A 0.9600 . ?
C16 H16B 0.9600 . ?
C16 H16C 0.9600 . ?
C18 H18A 0.9600 . ?
C18 H18B 0.9600 . ?
C18 H18C 0.9600 . ?
C17 H17A 0.9600 . ?
C17 H17B 0.9600 . ?
C17 H17C 0.9600 . ?
C18A H18D 0.9600 . ?
C18A H18E 0.9600 . ?
C18A H18F 0.9600 . ?
C16A H16D 0.9600 . ?
C16A H16E 0.9600 . ?
C16A H16F 0.9600 . ?
C17A H17D 0.9600 . ?
C17A H17E 0.9600 . ?
C17A H17F 0.9600 . ?

loop_
_geom_torsion_atom_site_label_1
_geom_torsion_atom_site_label_2
_geom_torsion_atom_site_label_3
_geom_torsion_atom_site_label_4
_geom_torsion
_geom_torsion_site_symmetry_1
_geom_torsion_site_symmetry_2
_geom_torsion_site_symmetry_3
_geom_torsion_site_symmetry_4
_geom_torsion_publ_flag
Ga1 P1 C1 C2 -149.1(2) . . . . ?
Ga1 P1 C1 C6 46.0(4) . . . . ?
P1 C1 C2 C7 34.8(5) . . . . ?
P1 C1 C2 C3 -148.9(3) . . . . ?
P1 C1 C6 C11 -33.8(6) . . . . ?
P1 C1 C6 C5 147.4(4) . . . . ?
P2 P1 C1 C2 93.0(3) . . . . ?
P2 P1 C1 C6 -71.9(4) . . . . ?
C1 C2 C7 C10 -88.3(5) . . . . ?
C1 C2 C7 C8 152.9(4) . . . . ?
C1 C2 C7 C9 37.1(5) . . . . ?
C1 C2 C3 C4 -4.0(6) . . . . ?
C1 C6 C11 C12 -41.0(6) . . . . ?
C1 C6 C11 C13 82.6(5) . . . . ?
C1 C6 C11 C14 -158.1(4) . . . . ?
C1 C6 C5 C4 1.9(7) . . . . ?
C2 C1 C6 C11 162.4(4) . . . . ?
C2 C1 C6 C5 -16.5(6) . . . . ?
C2 C3 C4 C5 -10.1(7) . . . . ?
C2 C3 C4 C15 172.2(4) . . . . ?
C7 C2 C3 C4 172.7(4) . . . . ?
C6 C1 C2 C7 -158.9(4) . . . . ?
C6 C1 C2 C3 17.4(6) . . . . ?
C3 C2 C7 C10 95.4(4) . . . . ?
C3 C2 C7 C8 -23.4(5) . . . . ?
C3 C2 C7 C9 -139.3(4) . . . . ?
C3 C4 C5 C6 11.2(7) . . . . ?
C3 C4 C15 C16 -6.2(8) . . . . ?
C3 C4 C15 C18 -122.7(6) . . . . ?
C3 C4 C15 C17 121.5(7) . . . . ?
C3 C4 C15 C18A -170.3(14) . . . . ?
C3 C4 C15 C16A 64.4(11) . . . . ?
C3 C4 C15 C17A -48.6(11) . . . . ?
C11 C6 C5 C4 -177.0(4) . . . . ?
C5 C6 C11 C12 137.9(4) . . . . ?
C5 C6 C11 C13 -98.5(5) . . . . ?
C5 C6 C11 C14 20.8(6) . . . . ?
C5 C4 C15 C16 176.1(7) . . . . ?
C5 C4 C15 C18 59.7(7) . . . . ?
C5 C4 C15 C17 -56.2(7) . . . . ?
C5 C4 C15 C18A 12.0(15) . . . . ?
C5 C4 C15 C16A -113.3(11) . . . . ?
C5 C4 C15 C17A 133.7(10) . . . . ?
C15 C4 C5 C6 -171.0(4) . . . . ?
